data_4515156
loop_
_publ_author_name
'Zheng, Hao'
'Ni, Cailing'
'Chen, Hang'
'Zha, Daijun'
'Hai, Yu'
'Ye, Hebo'
'You, Lei'

_publ_section_title
;
 Regulation of Axial Chirality through Dynamic Covalent Bond Constrained
 Biaryls.
;
_journal_issue 6
_journal_name_full 'ACS omega'
_journal_page_first 10273
_journal_page_last 10278
_journal_paper_doi 10.1021/acsomega.9b01273
_journal_volume 4
_journal_year 2019
_chemical_formula_moiety 'C20 H22 N2 O'
_chemical_formula_sum 'C20 H22 N2 O'
_chemical_formula_weight 306.39
_space_group_crystal_system monoclinic
_space_group_IT_number 9
_space_group_name_Hall 'C -2yc'
_space_group_name_H-M_alt 'C 1 c 1'
_symmetry_space_group_name_Hall 'C -2yc'
_symmetry_space_group_name_H-M 'C 1 c 1'
_atom_sites_solution_hydrogens geom
_audit_creation_date 2019-05-23
_audit_creation_method
;
Olex2 1.2-beta
(compiled 2018.05.29 svn.r3508 for OlexSys, GUI svn.r5506)
;
_audit_update_record
;
????
;
_cell_angle_alpha 90
_cell_angle_beta 109.534(13)
_cell_angle_gamma 90
_cell_formula_units_Z 4
_cell_length_a 8.827(6)
_cell_length_b 15.463(10)
_cell_length_c 13.152(12)
_cell_measurement_reflns_used 2350
_cell_measurement_temperature 173(2)
_cell_measurement_theta_max 27.4739
_cell_measurement_theta_min 2.6346
_cell_volume 1692(2)
_computing_molecular_graphics 'Olex2 (Dolomanov et al., 2009)'
_computing_publication_material 'Olex2 (Dolomanov et al., 2009)'
_computing_structure_refinement 'ShelXL (Sheldrick, 2015)'
_diffrn_ambient_temperature 173.15
_diffrn_measured_fraction_theta_full 0.993
_diffrn_measured_fraction_theta_max 0.990
_diffrn_measurement_device_type 'Bruker APEX-II CCD'
_diffrn_measurement_method '\w scans'
_diffrn_radiation_type MoK\a
_diffrn_radiation_wavelength 0.71073
_diffrn_reflns_av_R_equivalents 0.0627
_diffrn_reflns_av_unetI/netI 0.0742
_diffrn_reflns_Laue_measured_fraction_full 0.993
_diffrn_reflns_Laue_measured_fraction_max 0.990
_diffrn_reflns_limit_h_max 10
_diffrn_reflns_limit_h_min -11
_diffrn_reflns_limit_k_max 18
_diffrn_reflns_limit_k_min -20
_diffrn_reflns_limit_l_max 16
_diffrn_reflns_limit_l_min -17
_diffrn_reflns_number 6299
_diffrn_reflns_point_group_measured_fraction_full 0.938
_diffrn_reflns_point_group_measured_fraction_max 0.920
_diffrn_reflns_theta_full 25.242
_diffrn_reflns_theta_max 27.489
_diffrn_reflns_theta_min 2.634
_diffrn_standards_number 0
_exptl_absorpt_coefficient_mu 0.075
_exptl_absorpt_correction_type none
_exptl_crystal_density_diffrn 1.203
_exptl_crystal_description Prism
_exptl_crystal_F_000 656
_refine_diff_density_max 0.114
_refine_diff_density_min -0.128
_refine_diff_density_rms 0.030
_refine_ls_abs_structure_details
;
 Flack x determined using 763 quotients [(I+)-(I-)]/[(I+)+(I-)]
 (Parsons, Flack and Wagner, Acta Cryst. B69 (2013) 249-259).
;
_refine_ls_abs_structure_Flack 2.0(9)
_refine_ls_extinction_method none
_refine_ls_goodness_of_fit_ref 1.032
_refine_ls_hydrogen_treatment constr
_refine_ls_matrix_type full
_refine_ls_number_parameters 209
_refine_ls_number_reflns 3576
_refine_ls_number_restraints 2
_refine_ls_restrained_S_all 1.031
_refine_ls_R_factor_all 0.0838
_refine_ls_R_factor_gt 0.0473
_refine_ls_shift/su_max 0.001
_refine_ls_shift/su_mean 0.000
_refine_ls_structure_factor_coef Fsqd
_refine_ls_weighting_details 'w=1/[\s^2^(Fo^2^)+(0.0378P)^2^] where P=(Fo^2^+2Fc^2^)/3'
_refine_ls_weighting_scheme calc
_refine_ls_wR_factor_gt 0.0911
_refine_ls_wR_factor_ref 0.1031
_reflns_Friedel_coverage 0.855
_reflns_Friedel_fraction_full 0.883
_reflns_Friedel_fraction_max 0.850
_reflns_number_gt 2328
_reflns_number_total 3576
_reflns_threshold_expression 'I > 2\s(I)'
_cod_data_source_file ao9b01273_si_002.cif
_cod_data_source_block 6a
_cod_database_code 4515156
_shelx_shelxl_version_number 2014/7
_shelx_space_group_comment
;
The symmetry employed for this shelxl refinement is uniquely defined
by the following loop, which should always be used as a source of
symmetry information in preference to the above space-group names.
They are only intended as comments.
;
_olex2_refinement_description
;
1. Fixed Uiso
 At 1.2 times of:
  All C(H) groups, All C(H,H) groups
 At 1.5 times of:
  All C(H,H,H) groups
2.a Ternary CH refined with riding coordinates:
 C6(H6)
2.b Secondary CH2 refined with riding coordinates:
 C16(H16A,H16B), C18(H18A,H18B), C19(H19A,H19B), C21(H21A,H21B), C23(H23A,H23B)
2.c Aromatic/amide H refined with riding coordinates:
 C7(H7), C10(H10), C12(H12), C13(H13), C14(H14), C15(H15), C17(H17), C20(H20)
2.d Idealised Me refined as rotating group:
 C22(H22A,H22B,H22C)
;
_olex2_submission_special_instructions 'No special instructions were received'

loop_
_space_group_symop_operation_xyz
'x, y, z'
'x, -y, z+1/2'
'x+1/2, y+1/2, z'
'x+1/2, -y+1/2, z+1/2'

loop_
_atom_site_label
_atom_site_type_symbol
_atom_site_fract_x
_atom_site_fract_y
_atom_site_fract_z
_atom_site_U_iso_or_equiv
_atom_site_adp_type
_atom_site_occupancy
_atom_site_site_symmetry_order
_atom_site_calc_flag
_atom_site_refinement_flags_posn
N1 N 0.6988(3) 0.07003(14) 0.34068(19) 0.0515(6) Uani 1 1 d .
C2 C 0.3946(3) 0.15443(16) 0.3572(2) 0.0522(7) Uani 1 1 d .
N3 N 0.6680(3) 0.21906(13) 0.28580(18) 0.0532(6) Uani 1 1 d .
C4 C 0.5538(3) 0.17208(16) 0.4206(2) 0.0504(7) Uani 1 1 d .
O5 O 0.5245(3) 0.26864(14) 0.12028(19) 0.0772(7) Uani 1 1 d .
C6 C 0.6882(3) 0.15838(17) 0.3756(2) 0.0507(7) Uani 1 1 d .
H6 H 0.7918 0.1725 0.4337 0.061 Uiso 1 1 calc R
C7 C 0.5870(4) 0.20678(19) 0.5228(3) 0.0666(8) Uani 1 1 d .
H7 H 0.6952 0.2197 0.5645 0.080 Uiso 1 1 calc R
C8 C 0.4284(3) 0.14089(17) 0.1753(2) 0.0503(7) Uani 1 1 d .
C9 C 0.3547(3) 0.11497(17) 0.2486(2) 0.0503(7) Uani 1 1 d .
C10 C 0.2737(4) 0.1722(2) 0.4005(3) 0.0647(8) Uani 1 1 d .
H10 H 0.1645 0.1615 0.3589 0.078 Uiso 1 1 calc R
C11 C 0.5436(3) 0.21426(18) 0.1922(2) 0.0534(7) Uani 1 1 d .
C12 C 0.2420(3) 0.0482(2) 0.2192(3) 0.0679(9) Uani 1 1 d .
H12 H 0.1874 0.0317 0.2674 0.081 Uiso 1 1 calc R
C13 C 0.3902(4) 0.0990(2) 0.0758(3) 0.0675(9) Uani 1 1 d .
H13 H 0.4390 0.1171 0.0250 0.081 Uiso 1 1 calc R
C14 C 0.4687(6) 0.2228(2) 0.5649(3) 0.0826(11) Uani 1 1 d .
H14 H 0.4946 0.2457 0.6357 0.099 Uiso 1 1 calc R
C15 C 0.2083(4) 0.0060(2) 0.1225(3) 0.0838(12) Uani 1 1 d .
H15 H 0.1342 -0.0408 0.1055 0.101 Uiso 1 1 calc R
C16 C 0.7017(4) 0.0061(2) 0.4227(3) 0.0753(10) Uani 1 1 d .
H16A H 0.6118 0.0171 0.4502 0.090 Uiso 1 1 calc R
H16B H 0.8037 0.0110 0.4839 0.090 Uiso 1 1 calc R
C17 C 0.3126(5) 0.2058(2) 0.5052(3) 0.0828(11) Uani 1 1 d .
H17 H 0.2299 0.2169 0.5347 0.099 Uiso 1 1 calc R
C18 C 0.8249(4) -0.0326(2) 0.2520(3) 0.0809(11) Uani 1 1 d .
H18A H 0.7271 -0.0366 0.1874 0.097 Uiso 1 1 calc R
H18B H 0.9195 -0.0413 0.2287 0.097 Uiso 1 1 calc R
C19 C 0.8335(4) 0.0562(2) 0.3023(3) 0.0671(9) Uani 1 1 d .
H19A H 0.9355 0.0617 0.3634 0.081 Uiso 1 1 calc R
H19B H 0.8324 0.1009 0.2483 0.081 Uiso 1 1 calc R
C20 C 0.2811(5) 0.0311(2) 0.0508(3) 0.0834(11) Uani 1 1 d .
H20 H 0.2572 0.0021 -0.0164 0.100 Uiso 1 1 calc R
C21 C 0.6863(5) -0.0845(2) 0.3748(4) 0.0964(13) Uani 1 1 d .
H21A H 0.6890 -0.1276 0.4310 0.116 Uiso 1 1 calc R
H21B H 0.5819 -0.0900 0.3159 0.116 Uiso 1 1 calc R
C22 C 0.7753(4) 0.2934(2) 0.3044(3) 0.0788(10) Uani 1 1 d .
H22A H 0.7772 0.3157 0.2351 0.118 Uiso 1 1 calc GR
H22B H 0.8840 0.2758 0.3488 0.118 Uiso 1 1 calc GR
H22C H 0.7368 0.3387 0.3419 0.118 Uiso 1 1 calc GR
C23 C 0.8211(5) -0.1023(2) 0.3314(4) 0.0944(13) Uani 1 1 d .
H23A H 0.8048 -0.1594 0.2954 0.113 Uiso 1 1 calc R
H23B H 0.9249 -0.1035 0.3916 0.113 Uiso 1 1 calc R

loop_
_atom_site_aniso_label
_atom_site_aniso_U_11
_atom_site_aniso_U_22
_atom_site_aniso_U_33
_atom_site_aniso_U_23
_atom_site_aniso_U_13
_atom_site_aniso_U_12
N1 0.0449(12) 0.0551(13) 0.0552(13) 0.0081(11) 0.0177(11) 0.0018(9)
C2 0.0556(19) 0.0458(15) 0.0616(18) 0.0092(13) 0.0282(16) 0.0016(11)
N3 0.0555(13) 0.0490(13) 0.0555(14) 0.0023(11) 0.0191(12) -0.0110(10)
C4 0.0582(17) 0.0470(14) 0.0486(15) 0.0014(13) 0.0214(14) -0.0019(12)
O5 0.0801(14) 0.0826(15) 0.0736(14) 0.0314(13) 0.0321(12) -0.0024(11)
C6 0.0469(16) 0.0552(16) 0.0475(15) -0.0001(13) 0.0126(13) -0.0057(12)
C7 0.082(2) 0.0648(18) 0.0555(19) -0.0056(16) 0.0268(18) -0.0073(16)
C8 0.0455(15) 0.0548(15) 0.0484(16) 0.0069(14) 0.0130(13) 0.0028(12)
C9 0.0407(14) 0.0524(15) 0.0549(18) 0.0036(14) 0.0122(14) 0.0000(11)
C10 0.0649(19) 0.0601(18) 0.078(2) 0.0140(17) 0.0358(17) 0.0047(14)
C11 0.0547(17) 0.0593(18) 0.0507(17) 0.0096(14) 0.0238(15) 0.0019(13)
C12 0.0546(18) 0.0692(19) 0.075(2) 0.0077(18) 0.0159(16) -0.0126(15)
C13 0.070(2) 0.075(2) 0.0500(17) 0.0041(16) 0.0104(16) 0.0006(17)
C14 0.111(3) 0.080(3) 0.068(2) -0.0064(18) 0.046(2) -0.002(2)
C15 0.075(2) 0.081(2) 0.078(3) -0.003(2) 0.004(2) -0.0229(17)
C16 0.081(2) 0.070(2) 0.085(2) 0.0252(19) 0.0412(19) 0.0187(17)
C17 0.114(3) 0.071(2) 0.092(3) 0.013(2) 0.073(3) 0.019(2)
C18 0.077(2) 0.078(2) 0.098(3) -0.002(2) 0.043(2) 0.0084(18)
C19 0.0559(19) 0.071(2) 0.083(2) 0.0040(17) 0.0354(17) -0.0005(14)
C20 0.094(3) 0.081(2) 0.059(2) -0.0159(18) 0.004(2) -0.009(2)
C21 0.110(3) 0.058(2) 0.147(4) 0.024(2) 0.077(3) 0.0137(19)
C22 0.089(2) 0.072(2) 0.080(2) -0.0061(18) 0.0333(19) -0.0327(18)
C23 0.102(3) 0.066(2) 0.133(4) 0.014(2) 0.062(3) 0.0195(19)

loop_
_atom_type_symbol
_atom_type_description
_atom_type_scat_dispersion_real
_atom_type_scat_dispersion_imag
_atom_type_scat_source
C C 0.0033 0.0016 'International Tables Vol C Tables 4.2.6.8 and 6.1.1.4'
H H 0.0000 0.0000 'International Tables Vol C Tables 4.2.6.8 and 6.1.1.4'
N N 0.0061 0.0033 'International Tables Vol C Tables 4.2.6.8 and 6.1.1.4'
O O 0.0106 0.0060 'International Tables Vol C Tables 4.2.6.8 and 6.1.1.4'

loop_
_geom_angle_atom_site_label_1
_geom_angle_atom_site_label_2
_geom_angle_atom_site_label_3
_geom_angle
C6 N1 C16 113.0(2)
C6 N1 C19 113.2(2)
C19 N1 C16 110.1(2)
C4 C2 C9 121.4(3)
C10 C2 C4 118.1(3)
C10 C2 C9 120.4(3)
C11 N3 C6 122.7(2)
C11 N3 C22 118.8(2)
C22 N3 C6 118.1(2)
C2 C4 C6 120.3(3)
C7 C4 C2 119.9(3)
C7 C4 C6 119.8(3)
N1 C6 N3 110.4(2)
N1 C6 C4 113.5(2)
N3 C6 C4 109.0(2)
C14 C7 C4 121.6(3)
C9 C8 C11 124.8(3)
C9 C8 C13 119.6(3)
C13 C8 C11 115.6(3)
C8 C9 C2 122.2(2)
C8 C9 C12 118.5(3)
C12 C9 C2 119.3(3)
C2 C10 C17 120.2(3)
N3 C11 C8 119.0(2)
O5 C11 N3 121.5(3)
O5 C11 C8 119.5(2)
C15 C12 C9 121.5(4)
C20 C13 C8 120.3(3)
C7 C14 C17 119.8(4)
C20 C15 C12 120.0(3)
N1 C16 C21 109.9(3)
C14 C17 C10 120.3(4)
C23 C18 C19 110.7(3)
N1 C19 C18 111.0(3)
C15 C20 C13 120.1(3)
C23 C21 C16 110.6(3)
C21 C23 C18 109.5(3)

loop_
_geom_bond_atom_site_label_1
_geom_bond_atom_site_label_2
_geom_bond_distance
N1 C6 1.454(3)
N1 C16 1.457(4)
N1 C19 1.455(4)
C2 C4 1.400(4)
C2 C9 1.483(4)
C2 C10 1.395(4)
N3 C6 1.472(3)
N3 C11 1.350(3)
N3 C22 1.458(3)
C4 C6 1.507(4)
C4 C7 1.385(4)
O5 C11 1.234(3)
C7 C14 1.359(5)
C8 C9 1.391(4)
C8 C11 1.490(4)
C8 C13 1.397(4)
C9 C12 1.395(4)
C10 C17 1.404(5)
C12 C15 1.371(5)
C13 C20 1.388(5)
C14 C17 1.363(5)
C15 C20 1.365(5)
C16 C21 1.523(5)
C18 C19 1.515(5)
C18 C23 1.509(5)
C21 C23 1.507(5)
